data_7038605
loop_
_publ_author_name
'Bonuccelli, Veronica'
'Funaioli, Tiziana'
'Leoni, Piero'
'Marchetti, Fabio'
'Marchetti, Lorella'
'Pasquali, Marco'

_publ_section_title
;
 Synthesis and characterization of non-bridging mono- and
 bis-\s-\h(1)-alkynyl derivatives of the phosphido-bridged hexaplatinum
 core [Pt6(\m-PBu(t)2)4(CO)4](2.).
;
_journal_issue 16
_journal_name_full 'Dalton transactions (Cambridge, England : 2003)'
_journal_page_first 6878
_journal_page_last 6892
_journal_paper_doi 10.1039/c6dt00410e
_journal_volume 45
_journal_year 2016
_chemical_formula_moiety 'C40 H74 O4 P4 Pt6'
_chemical_formula_sum 'C40 H74 O4 P4 Pt6'
_chemical_formula_weight 1913.41
_space_group_crystal_system tetragonal
_space_group_IT_number 122
_space_group_name_Hall 'I -4 2bw'
_space_group_name_H-M_alt 'I -4 2 d'
_symmetry_space_group_name_Hall 'I -4 2bw'
_symmetry_space_group_name_H-M 'I -4 2 d'
_atom_sites_solution_hydrogens geom
_audit_creation_method SHELXL-2014/7
_audit_update_record
;
2015-11-13 deposited with the CCDC.
2016-02-11 downloaded from the CCDC.
;
_cell_angle_alpha 90
_cell_angle_beta 90
_cell_angle_gamma 90
_cell_formula_units_Z 4
_cell_length_a 17.3664(2)
_cell_length_b 17.3664(2)
_cell_length_c 17.6625(2)
_cell_measurement_reflns_used 9918
_cell_measurement_temperature 296(2)
_cell_measurement_theta_max 29.54
_cell_measurement_theta_min 2.84
_cell_volume 5326.87(11)
_computing_cell_refinement 'Bruker SAINT'
_computing_data_collection 'Bruker APEX2'
_computing_data_reduction 'Bruker SAINT'
_computing_molecular_graphics 'Bruker SHELXTL'
_computing_publication_material 'WinGX publication routines (Farrugia, 1999)'
_computing_structure_refinement 'SHELXL-2014/7 (Sheldrick, 2014)'
_computing_structure_solution 'SHELXS-97 (Sheldrick, 1997)'
_diffrn_ambient_temperature 296(2)
_diffrn_measured_fraction_theta_full 0.996
_diffrn_measured_fraction_theta_max 0.996
_diffrn_measurement_device_type 'Bruker APEX-II CCD'
_diffrn_measurement_method '\f and \w scans'
_diffrn_radiation_monochromator graphite
_diffrn_radiation_source 'sealed tube'
_diffrn_radiation_type MoK\a
_diffrn_radiation_wavelength 0.71073
_diffrn_reflns_av_R_equivalents 0.0310
_diffrn_reflns_av_unetI/netI 0.0233
_diffrn_reflns_Laue_measured_fraction_full 0.996
_diffrn_reflns_Laue_measured_fraction_max 0.996
_diffrn_reflns_limit_h_max 24
_diffrn_reflns_limit_h_min -24
_diffrn_reflns_limit_k_max 18
_diffrn_reflns_limit_k_min -23
_diffrn_reflns_limit_l_max 24
_diffrn_reflns_limit_l_min -24
_diffrn_reflns_number 28749
_diffrn_reflns_point_group_measured_fraction_full 0.997
_diffrn_reflns_point_group_measured_fraction_max 0.986
_diffrn_reflns_theta_full 25.242
_diffrn_reflns_theta_max 29.623
_diffrn_reflns_theta_min 2.865
_exptl_absorpt_coefficient_mu 15.850
_exptl_absorpt_correction_T_max 0.7465
_exptl_absorpt_correction_T_min 0.7037
_exptl_absorpt_correction_type multi-scan
_exptl_absorpt_process_details 'Bruker SADABS'
_exptl_crystal_colour red
_exptl_crystal_density_diffrn 2.386
_exptl_crystal_description Bipyramid
_exptl_crystal_F_000 3496
_exptl_crystal_recrystallization_method 'Re-crystallisation from solvent: '
_exptl_crystal_size_max 0.189
_exptl_crystal_size_mid 0.100
_exptl_crystal_size_min 0.099
_refine_diff_density_max 0.574
_refine_diff_density_min -0.552
_refine_diff_density_rms 0.095
_refine_ls_abs_structure_details
;
 Flack x determined using 1406 quotients [(I+)-(I-)]/[(I+)+(I-)]
 (Parsons, Flack and Wagner, Acta Cryst. B69 (2013) 249-259).
;
_refine_ls_abs_structure_Flack -0.006(6)
_refine_ls_extinction_method none
_refine_ls_goodness_of_fit_ref 0.986
_refine_ls_hydrogen_treatment constr
_refine_ls_matrix_type full
_refine_ls_number_parameters 126
_refine_ls_number_reflns 3705
_refine_ls_number_restraints 0
_refine_ls_restrained_S_all 0.986
_refine_ls_R_factor_all 0.0241
_refine_ls_R_factor_gt 0.0173
_refine_ls_shift/su_max 0.001
_refine_ls_shift/su_mean 0.000
_refine_ls_structure_factor_coef Fsqd
_refine_ls_weighting_details 'w=1/[\s^2^(Fo^2^)+(0.0148P)^2^] where P=(Fo^2^+2Fc^2^)/3'
_refine_ls_weighting_scheme calc
_refine_ls_wR_factor_gt 0.0310
_refine_ls_wR_factor_ref 0.0323
_reflns_Friedel_coverage 0.813
_reflns_Friedel_fraction_full 0.998
_reflns_Friedel_fraction_max 0.975
_reflns_number_gt 3321
_reflns_number_total 3705
_reflns_threshold_expression 'I > 2\s(I)'
_cod_data_source_file c6dt00410e1.cif
_cod_data_source_block shelx
_cod_depositor_comments
;
The following automatic conversions were performed:

'_exptl_absorpt_correction_type' value 'Multi-scan' changed to
'multi-scan' according to
/usr/data/users/saulius/crontab/automatic-downloads/rss-feeds/RSC/lib/dictionaries/cif_core.dic
dictionary named 'cif_core.dic' version 2.4.2 from 2011-04-26.

Automatic conversion script
Id: cif_fix_values 4268 2015-11-12 08:31:59Z antanas 

 Adding full bibliography for 7038605--7038606.cif.
;
_cod_original_cell_volume 5326.87(14)
_cod_database_code 7038605
_shelx_shelxl_version_number 2014/7
_shelx_space_group_comment
;
The symmetry employed for this shelxl refinement is uniquely defined
by the following loop, which should always be used as a source of
symmetry information in preference to the above space-group names.
They are only intended as comments.
;
_shelx_estimated_absorpt_t_min 0.154
_shelx_estimated_absorpt_t_max 0.303

loop_
_space_group_symop_operation_xyz
'x, y, z'
'-x, -y, z'
'y, -x, -z'
'-y, x, -z'
'-x+1/2, y, -z+3/4'
'x+1/2, -y, -z+3/4'
'-y+1/2, -x, z+3/4'
'y+1/2, x, z+3/4'
'x+1/2, y+1/2, z+1/2'
'-x+1/2, -y+1/2, z+1/2'
'y+1/2, -x+1/2, -z+1/2'
'-y+1/2, x+1/2, -z+1/2'
'-x+1, y+1/2, -z+5/4'
'x+1, -y+1/2, -z+5/4'
'-y+1, -x+1/2, z+5/4'
'y+1, x+1/2, z+5/4'

loop_
_atom_site_label
_atom_site_type_symbol
_atom_site_fract_x
_atom_site_fract_y
_atom_site_fract_z
_atom_site_U_iso_or_equiv
_atom_site_adp_type
_atom_site_occupancy
_atom_site_site_symmetry_order
_atom_site_calc_flag
_atom_site_refinement_flags_posn
_atom_site_refinement_flags_adp
_atom_site_refinement_flags_occupancy
Pt1 Pt 0.5000 0.5000 0.19566(2) 0.03362(7) Uani 1 2 d S T P
Pt2 Pt 0.57655(2) 0.49142(2) 0.06058(2) 0.02808(5) Uani 1 1 d . . .
C1 C 0.5000 0.5000 0.3096(4) 0.068(3) Uani 1 2 d S T P
C2 C 0.5000 0.5000 0.3736(5) 0.144(6) Uani 1 2 d S T P
H2 H 0.5000 0.5000 0.4263 0.172 Uiso 1 2 calc R U P
C3 C 0.6625(3) 0.4805(3) -0.0008(3) 0.0439(14) Uani 1 1 d . . .
O O 0.7160(2) 0.4738(3) -0.0376(2) 0.0735(15) Uani 1 1 d . . .
P P 0.62896(7) 0.48890(8) 0.17785(6) 0.0318(3) Uani 1 1 d . . .
C4 C 0.6744(3) 0.3946(3) 0.2041(3) 0.0432(14) Uani 1 1 d . . .
C5 C 0.6109(4) 0.3347(4) 0.1975(5) 0.076(2) Uani 1 1 d . . .
H5A H 0.5689 0.3486 0.2302 0.114 Uiso 1 1 calc R U .
H5B H 0.5930 0.3325 0.1462 0.114 Uiso 1 1 calc R U .
H5C H 0.6305 0.2852 0.2121 0.114 Uiso 1 1 calc R U .
C6 C 0.7004(5) 0.3941(5) 0.2866(5) 0.079(2) Uani 1 1 d . . .
H6A H 0.6580 0.4084 0.3185 0.118 Uiso 1 1 calc R U .
H6B H 0.7178 0.3434 0.2999 0.118 Uiso 1 1 calc R U .
H6C H 0.7417 0.4302 0.2932 0.118 Uiso 1 1 calc R U .
C7 C 0.7397(5) 0.3724(5) 0.1528(4) 0.082(2) Uani 1 1 d . . .
H7A H 0.7800 0.4101 0.1567 0.123 Uiso 1 1 calc R U .
H7B H 0.7592 0.3229 0.1674 0.123 Uiso 1 1 calc R U .
H7C H 0.7217 0.3702 0.1015 0.123 Uiso 1 1 calc R U .
C8 C 0.6909(3) 0.5744(3) 0.2016(4) 0.0477(14) Uani 1 1 d . . .
C9 C 0.6899(5) 0.5887(5) 0.2866(5) 0.091(3) Uani 1 1 d . . .
H9A H 0.6377 0.5951 0.3033 0.137 Uiso 1 1 calc R U .
H9B H 0.7126 0.5456 0.3122 0.137 Uiso 1 1 calc R U .
H9C H 0.7187 0.6344 0.2978 0.137 Uiso 1 1 calc R U .
C10 C 0.7735(4) 0.5644(5) 0.1761(5) 0.094(3) Uani 1 1 d . . .
H10A H 0.7958 0.5209 0.2015 0.141 Uiso 1 1 calc R U .
H10B H 0.7747 0.5561 0.1224 0.141 Uiso 1 1 calc R U .
H10C H 0.8023 0.6099 0.1883 0.141 Uiso 1 1 calc R U .
C11 C 0.6561(5) 0.6428(4) 0.1616(5) 0.099(3) Uani 1 1 d . . .
H11A H 0.6037 0.6493 0.1777 0.148 Uiso 1 1 calc R U .
H11B H 0.6850 0.6883 0.1738 0.148 Uiso 1 1 calc R U .
H11C H 0.6575 0.6344 0.1079 0.148 Uiso 1 1 calc R U .

loop_
_atom_site_aniso_label
_atom_site_aniso_U_11
_atom_site_aniso_U_22
_atom_site_aniso_U_33
_atom_site_aniso_U_23
_atom_site_aniso_U_13
_atom_site_aniso_U_12
Pt1 0.03498(14) 0.04444(16) 0.02142(10) 0.000 0.000 0.00355(14)
Pt2 0.02807(10) 0.03638(11) 0.01980(7) -0.00022(9) -0.00158(6) 0.00108(8)
C1 0.051(5) 0.121(8) 0.033(3) 0.000 0.000 0.004(6)
C2 0.145(13) 0.248(17) 0.037(5) 0.000 0.000 -0.02(2)
C3 0.039(3) 0.059(4) 0.034(2) -0.005(3) -0.003(2) 0.000(3)
O 0.043(3) 0.115(4) 0.063(3) -0.014(3) 0.017(2) -0.003(2)
P 0.0345(6) 0.0372(7) 0.0236(5) -0.0007(6) -0.0046(5) 0.0020(6)
C4 0.046(3) 0.044(3) 0.039(3) 0.002(3) -0.013(3) 0.012(3)
C5 0.090(5) 0.038(4) 0.100(6) 0.010(4) -0.031(5) 0.000(3)
C6 0.105(6) 0.083(6) 0.049(5) 0.015(4) -0.028(4) 0.013(5)
C7 0.086(6) 0.081(6) 0.079(5) 0.004(4) 0.012(4) 0.041(5)
C8 0.053(4) 0.048(3) 0.043(3) -0.002(3) -0.015(3) -0.006(3)
C9 0.117(7) 0.098(6) 0.059(6) -0.036(5) -0.019(5) -0.026(5)
C10 0.063(5) 0.098(6) 0.121(8) -0.020(6) 0.006(5) -0.034(4)
C11 0.126(7) 0.036(4) 0.134(9) 0.001(4) -0.058(6) -0.012(4)

loop_
_atom_type_symbol
_atom_type_description
_atom_type_scat_dispersion_real
_atom_type_scat_dispersion_imag
_atom_type_scat_source
C C 0.0033 0.0016 'International Tables Vol C Tables 4.2.6.8 and 6.1.1.4'
H H 0.0000 0.0000 'International Tables Vol C Tables 4.2.6.8 and 6.1.1.4'
O O 0.0106 0.0060 'International Tables Vol C Tables 4.2.6.8 and 6.1.1.4'
P P 0.1023 0.0942 'International Tables Vol C Tables 4.2.6.8 and 6.1.1.4'
Pt Pt -1.7033 8.3905 'International Tables Vol C Tables 4.2.6.8 and 6.1.1.4'

loop_
_geom_angle_atom_site_label_1
_geom_angle_atom_site_label_2
_geom_angle_atom_site_label_3
_geom_angle
_geom_angle_site_symmetry_1
_geom_angle_site_symmetry_3
C1 Pt1 P 97.97(3) . .
C1 Pt1 P 97.97(3) . 2_665
P Pt1 P 164.07(5) . 2_665
C1 Pt1 Pt2 150.722(4) . .
P Pt1 Pt2 52.77(3) . .
P Pt1 Pt2 111.30(3) 2_665 .
C1 Pt1 Pt2 150.722(4) . 2_665
P Pt1 Pt2 111.30(3) . 2_665
P Pt1 Pt2 52.77(3) 2_665 2_665
Pt2 Pt1 Pt2 58.556(8) . 2_665
C3 Pt2 P 102.09(16) . .
C3 Pt2 Pt2 144.21(16) . 2_665
P Pt2 Pt2 113.70(3) . 2_665
C3 Pt2 Pt1 155.05(16) . .
P Pt2 Pt1 53.00(3) . .
Pt2 Pt2 Pt1 60.723(4) 2_665 .
C3 Pt2 Pt2 86.35(16) . 3_565
P Pt2 Pt2 152.37(3) . 3_565
Pt2 Pt2 Pt2 62.075(3) 2_665 3_565
Pt1 Pt2 Pt2 115.120(7) . 3_565
C3 Pt2 Pt2 86.98(16) . 4_655
P Pt2 Pt2 149.55(4) . 4_655
Pt2 Pt2 Pt2 62.074(3) 2_665 4_655
Pt1 Pt2 Pt2 115.118(7) . 4_655
Pt2 Pt2 Pt2 55.851(6) 3_565 4_655
C2 C1 Pt1 180.0 . .
C1 C2 H2 180.0 . .
O C3 Pt2 179.0(5) . .
C4 P C8 113.1(2) . .
C4 P Pt2 114.34(19) . .
C8 P Pt2 114.79(19) . .
C4 P Pt1 117.09(19) . .
C8 P Pt1 117.8(2) . .
Pt2 P Pt1 74.23(4) . .
C7 C4 C5 109.1(6) . .
C7 C4 C6 110.6(6) . .
C5 C4 C6 106.4(6) . .
C7 C4 P 113.1(5) . .
C5 C4 P 105.8(4) . .
C6 C4 P 111.4(5) . .
C4 C5 H5A 109.5 . .
C4 C5 H5B 109.5 . .
H5A C5 H5B 109.5 . .
C4 C5 H5C 109.5 . .
H5A C5 H5C 109.5 . .
H5B C5 H5C 109.5 . .
C4 C6 H6A 109.5 . .
C4 C6 H6B 109.5 . .
H6A C6 H6B 109.5 . .
C4 C6 H6C 109.5 . .
H6A C6 H6C 109.5 . .
H6B C6 H6C 109.5 . .
C4 C7 H7A 109.5 . .
C4 C7 H7B 109.5 . .
H7A C7 H7B 109.5 . .
C4 C7 H7C 109.5 . .
H7A C7 H7C 109.5 . .
H7B C7 H7C 109.5 . .
C10 C8 C11 109.3(6) . .
C10 C8 C9 108.9(6) . .
C11 C8 C9 109.2(6) . .
C10 C8 P 112.7(5) . .
C11 C8 P 106.7(4) . .
C9 C8 P 110.0(5) . .
C8 C9 H9A 109.5 . .
C8 C9 H9B 109.5 . .
H9A C9 H9B 109.5 . .
C8 C9 H9C 109.5 . .
H9A C9 H9C 109.5 . .
H9B C9 H9C 109.5 . .
C8 C10 H10A 109.5 . .
C8 C10 H10B 109.5 . .
H10A C10 H10B 109.5 . .
C8 C10 H10C 109.5 . .
H10A C10 H10C 109.5 . .
H10B C10 H10C 109.5 . .
C8 C11 H11A 109.5 . .
C8 C11 H11B 109.5 . .
H11A C11 H11B 109.5 . .
C8 C11 H11C 109.5 . .
H11A C11 H11C 109.5 . .
H11B C11 H11C 109.5 . .

loop_
_geom_bond_atom_site_label_1
_geom_bond_atom_site_label_2
_geom_bond_distance
_geom_bond_site_symmetry_2
Pt1 C1 2.013(7) .
Pt1 P 2.2698(13) .
Pt1 P 2.2698(13) 2_665
Pt1 Pt2 2.7352(2) .
Pt1 Pt2 2.7352(2) 2_665
Pt2 C3 1.855(5) .
Pt2 P 2.2629(11) .
Pt2 Pt2 2.6753(3) 2_665
Pt2 Pt2 2.8563(3) 3_565
Pt2 Pt2 2.8563(3) 4_655
C1 C2 1.130(10) .
C2 H2 0.9300 .
C3 O 1.138(6) .
P C4 1.876(5) .
P C8 1.881(6) .
C4 C7 1.501(9) .
C4 C5 1.521(9) .
C4 C6 1.526(9) .
C5 H5A 0.9600 .
C5 H5B 0.9600 .
C5 H5C 0.9600 .
C6 H6A 0.9600 .
C6 H6B 0.9600 .
C6 H6C 0.9600 .
C7 H7A 0.9600 .
C7 H7B 0.9600 .
C7 H7C 0.9600 .
C8 C10 1.512(9) .
C8 C11 1.509(8) .
C8 C9 1.521(10) .
C9 H9A 0.9600 .
C9 H9B 0.9600 .
C9 H9C 0.9600 .
C10 H10A 0.9600 .
C10 H10B 0.9600 .
C10 H10C 0.9600 .
C11 H11A 0.9600 .
C11 H11B 0.9600 .
C11 H11C 0.9600 .
